data_2311216
loop_
_publ_author_name
'Akkurt, Mehmet'
'Jarrahpour, Aliasghar'
'Chermahini, Mehdi Mohammadi'
'Shiri, Pezhman'
'Ozdemir, Nam\?ik'

_publ_section_title
;
 (E)-Benz-yl(4-{[1-(prop-2-en-1-yl)-1H-1,2,3-triazol-4-yl]meth-oxy}benzyl-idene)amine.
;
_journal_coeditor_code SJ5391
_journal_issue 'Pt 3'
_journal_name_full 'Acta crystallographica. Section E, Structure reports online'
_journal_page_first o264
_journal_paper_doi 10.1107/S1600536814002645
_journal_volume 70
_journal_year 2014
_chemical_formula_iupac 'C20 H20 N4 O'
_chemical_formula_moiety 'C20 H20 N4 O'
_chemical_formula_sum 'C20 H20 N4 O'
_chemical_formula_weight 332.40
_chemical_name_systematic (<i>E</i>)-Benzyl(4-{[1-(prop-2-en-1-yl)-1<i>H</i>-1,2,3-triazol-4-yl]methoxy}benzylidene)amine
_space_group_IT_number 14
_space_group_name_Hall '-P 2ybc'
_space_group_name_H-M_alt 'P 1 21/c 1'
_symmetry_cell_setting monoclinic
_symmetry_space_group_name_Hall '-P 2ybc'
_symmetry_space_group_name_H-M 'P 1 21/c 1'
_atom_sites_solution_hydrogens geom
_cell_angle_alpha 90
_cell_angle_beta 97.241(8)
_cell_angle_gamma 90
_cell_formula_units_Z 4
_cell_length_a 8.5873(9)
_cell_length_b 20.0601(13)
_cell_length_c 10.7450(9)
_cell_measurement_reflns_used 4967
_cell_measurement_temperature 296(2)
_cell_measurement_theta_max 27.89
_cell_measurement_theta_min 1.91
_cell_volume 1836.2(3)
_computing_cell_refinement 'X-AREA (Stoe & Cie, 2002)'
_computing_data_collection 'X-AREA (Stoe & Cie, 2002)'
_computing_data_reduction 'X-RED32 (Stoe & Cie, 2002)'
_computing_molecular_graphics 'ORTEP-3 for Windows (Farrugia, 2012)'
_computing_publication_material 'WinGX (Farrugia, 2012)'
_computing_structure_refinement 'SHELXL2013 (Sheldrick, 2008)'
_computing_structure_solution 'SHELXS2013 (Sheldrick, 2008)'
_diffrn_ambient_temperature 296(2)
_diffrn_detector_area_resol_mean 6.67
_diffrn_measured_fraction_theta_full 0.973
_diffrn_measured_fraction_theta_max 1.000
_diffrn_measurement_device '2-circle goniometer'
_diffrn_measurement_device_type 'Stoe IPDS 2'
_diffrn_measurement_method '\w scans'
_diffrn_radiation_monochromator 'plane graphite'
_diffrn_radiation_type 'Mo K\a'
_diffrn_radiation_wavelength 0.71073
_diffrn_reflns_av_R_equivalents 0.1366
_diffrn_reflns_av_sigmaI/netI 0.1578
_diffrn_reflns_limit_h_max 10
_diffrn_reflns_limit_h_min -9
_diffrn_reflns_limit_k_max 23
_diffrn_reflns_limit_k_min -23
_diffrn_reflns_limit_l_max 12
_diffrn_reflns_limit_l_min -12
_diffrn_reflns_number 10252
_diffrn_reflns_reduction_process
;
;
_diffrn_reflns_theta_full 25.24
_diffrn_reflns_theta_max 25.00
_diffrn_reflns_theta_min 2.03
_exptl_absorpt_coefficient_mu 0.077
_exptl_absorpt_correction_T_max 0.9957
_exptl_absorpt_correction_T_min 0.9712
_exptl_absorpt_correction_type integration
_exptl_absorpt_process_details '(X-RED32; Stoe & Cie, 2002)'
_exptl_crystal_colour colourless
_exptl_crystal_density_diffrn 1.202
_exptl_crystal_density_method 'Not Measured'
_exptl_crystal_description prism
_exptl_crystal_F_000 704
_exptl_crystal_size_max 0.570
_exptl_crystal_size_mid 0.240
_exptl_crystal_size_min 0.050
_refine_diff_density_max 0.161
_refine_diff_density_min -0.105
_refine_ls_extinction_method none
_refine_ls_goodness_of_fit_ref 0.931
_refine_ls_hydrogen_treatment constr
_refine_ls_matrix_type full
_refine_ls_number_parameters 236
_refine_ls_number_reflns 3236
_refine_ls_number_restraints 6
_refine_ls_restrained_S_all 0.932
_refine_ls_R_factor_all 0.2623
_refine_ls_R_factor_gt 0.0794
_refine_ls_shift/su_max 0.000
_refine_ls_shift/su_mean 0.000
_refine_ls_structure_factor_coef Fsqd
_refine_ls_weighting_details 'w=1/[\s^2^(Fo^2^)+(0.0181P)^2^] where P=(Fo^2^+2Fc^2^)/3'
_refine_ls_weighting_scheme calc
_refine_ls_wR_factor_gt 0.0795
_refine_ls_wR_factor_ref 0.1171
_reflns_number_gt 981
_reflns_number_total 3236
_reflns_threshold_expression I>2\s(I)
_cod_data_source_file sj5391sup1.cif
_cod_data_source_block I
_cod_original_sg_symbol_H-M 'P 21/c'
_cod_database_code 2311216

loop_
_symmetry_equiv_pos_site_id
_symmetry_equiv_pos_as_xyz
1 x,y,z
2 -x,1/2+y,1/2-z
3 -x,-y,-z
4 x,1/2-y,1/2+z

loop_
_atom_site_aniso_label
_atom_site_aniso_U_11
_atom_site_aniso_U_22
_atom_site_aniso_U_33
_atom_site_aniso_U_12
_atom_site_aniso_U_13
_atom_site_aniso_U_23
O1 0.087(3) 0.073(2) 0.105(3) 0.010(2) 0.040(2) 0.020(2)
N1 0.108(4) 0.069(3) 0.091(4) -0.020(3) 0.019(3) -0.001(3)
N2 0.094(4) 0.098(4) 0.079(4) -0.014(3) 0.009(3) 0.004(3)
N3 0.098(4) 0.106(4) 0.071(3) -0.013(3) 0.009(3) 0.008(3)
N4 0.083(3) 0.076(3) 0.070(3) -0.007(3) 0.011(3) 0.007(3)
C1 0.089(4) 0.087(5) 0.097(5) -0.006(4) 0.006(4) 0.011(4)
C2 0.140(7) 0.118(6) 0.089(5) -0.032(5) 0.029(4) -0.007(5)
C3 0.119(7) 0.089(6) 0.182(9) -0.020(5) 0.074(6) -0.027(6)
C4 0.082(6) 0.111(7) 0.188(9) 0.005(5) 0.018(5) 0.016(7)
C5 0.097(5) 0.101(5) 0.113(6) -0.015(5) 0.005(4) 0.011(5)
C6 0.071(4) 0.065(4) 0.090(5) -0.014(3) 0.018(4) 0.016(4)
C7 0.128(5) 0.076(4) 0.095(5) -0.019(4) 0.023(4) 0.004(4)
C8 0.092(5) 0.069(4) 0.088(4) -0.014(4) 0.025(4) -0.014(4)
C9 0.077(4) 0.065(4) 0.084(4) -0.008(3) 0.015(3) -0.008(4)
C10 0.073(4) 0.068(4) 0.098(4) 0.002(3) 0.015(3) 0.000(4)
C11 0.066(4) 0.077(4) 0.093(4) 0.001(3) 0.030(3) -0.005(4)
C12 0.077(4) 0.068(4) 0.082(4) 0.002(3) 0.028(3) -0.006(3)
C13 0.079(4) 0.079(4) 0.100(5) 0.003(3) 0.034(3) 0.003(4)
C14 0.078(4) 0.082(4) 0.100(4) -0.008(4) 0.039(3) 0.001(4)
C15 0.099(5) 0.078(4) 0.099(5) 0.009(4) 0.032(3) 0.003(4)
C16 0.081(4) 0.074(4) 0.068(4) 0.003(3) 0.017(3) 0.007(4)
C17 0.108(5) 0.084(4) 0.058(4) -0.003(4) 0.024(3) 0.002(4)
C18B 0.080(6) 0.091(5) 0.099(11) -0.004(4) 0.016(7) 0.003(6)
C19B 0.112(10) 0.072(6) 0.137(14) 0.017(6) -0.040(8) -0.008(9)
C20B 0.177(17) 0.156(10) 0.18(2) 0.048(10) -0.012(17) -0.071(14)
C20A 0.177(17) 0.156(10) 0.18(2) 0.048(10) -0.012(17) -0.071(14)
C18A 0.080(6) 0.091(5) 0.099(11) -0.004(4) 0.016(7) 0.003(6)
C19A 0.112(10) 0.072(6) 0.137(14) 0.017(6) -0.040(8) -0.008(9)

loop_
_atom_site_type_symbol
_atom_site_label
_atom_site_fract_x
_atom_site_fract_y
_atom_site_fract_z
_atom_site_U_iso_or_equiv
_atom_site_thermal_displace_type
_atom_site_calc_flag
_atom_site_refinement_flags
_atom_site_occupancy
_atom_site_disorder_assembly
_atom_site_disorder_group
O O1 0.3201(4) 0.56064(18) 0.0649(3) 0.0860(16) Uani d . 1.000 . .
N N1 0.2214(5) 0.2770(2) 0.3186(4) 0.089(2) Uani d . 1.000 . .
N N2 0.2721(5) 0.6732(2) -0.1458(5) 0.091(2) Uani d . 1.000 . .
N N3 0.3496(6) 0.7255(3) -0.1800(4) 0.092(2) Uani d . 1.000 . .
N N4 0.4179(5) 0.7540(2) -0.0749(5) 0.0762(17) Uani d D 1.000 . .
C C1 0.0466(7) 0.1614(3) 0.1724(7) 0.092(3) Uani d . 1.000 . .
C C2 0.0451(9) 0.1104(4) 0.0881(6) 0.114(3) Uani d . 1.000 . .
C C3 0.1458(10) 0.0586(4) 0.1125(9) 0.125(4) Uani d . 1.000 . .
C C4 0.2454(8) 0.0562(4) 0.2212(9) 0.127(4) Uani d . 1.000 . .
C C5 0.2463(8) 0.1079(4) 0.3075(6) 0.104(3) Uani d . 1.000 . .
C C6 0.1454(7) 0.1609(3) 0.2823(6) 0.075(3) Uani d . 1.000 . .
C C7 0.1495(7) 0.2187(3) 0.3719(5) 0.099(3) Uani d . 1.000 . .
C C8 0.1315(6) 0.3256(3) 0.2899(5) 0.082(3) Uani d . 1.000 . .
C C9 0.1839(7) 0.3873(3) 0.2328(5) 0.075(2) Uani d . 1.000 . .
C C10 0.3292(6) 0.3939(3) 0.1924(5) 0.079(2) Uani d . 1.000 . .
C C11 0.3695(6) 0.4523(3) 0.1362(5) 0.077(2) Uani d . 1.000 . .
C C12 0.2673(6) 0.5053(3) 0.1221(5) 0.074(2) Uani d . 1.000 . .
C C13 0.1217(6) 0.4994(3) 0.1635(5) 0.084(3) Uani d . 1.000 . .
C C14 0.0817(6) 0.4405(3) 0.2180(5) 0.084(2) Uani d . 1.000 . .
C C15 0.2156(6) 0.6170(3) 0.0470(5) 0.090(3) Uani d . 1.000 . .
C C16 0.2921(6) 0.6707(3) -0.0195(6) 0.074(2) Uani d . 1.000 . .
C C17 0.3832(6) 0.7217(3) 0.0260(5) 0.082(3) Uani d . 1.000 . .
C C18B 0.512(2) 0.8153(7) -0.072(2) 0.090(4) Uani d DP 0.663(13) A 2
C C19B 0.4081(17) 0.8751(6) -0.0933(16) 0.112(6) Uani d DP 0.663(13) A 2
C C20B 0.415(4) 0.9226(11) -0.0118(19) 0.174(9) Uani d DP 0.663(13) A 2
C C20A 0.382(8) 0.918(2) -0.077(4) 0.174(9) Uani d DP 0.337(13) A 1
C C18A 0.503(6) 0.8150(14) -0.104(4) 0.090(4) Uani d DP 0.337(13) A 1
C C19A 0.458(3) 0.8683(12) -0.015(3) 0.112(6) Uani d DP 0.337(13) A 1
H H2 -0.02440 0.11120 0.01440 0.1370 Uiso c RU 1.000 . .
H H5 0.31470 0.10670 0.38190 0.1250 Uiso c RU 1.000 . .
H H3 0.14660 0.02430 0.05430 0.1500 Uiso c RU 1.000 . .
H H4 0.31270 0.02010 0.23780 0.1530 Uiso c RU 1.000 . .
H H1 -0.02120 0.19720 0.15450 0.1100 Uiso c RU 1.000 . .
H H10 0.40050 0.35880 0.20280 0.0950 Uiso c RU 1.000 . .
H H11 0.46700 0.45590 0.10770 0.0930 Uiso c RU 1.000 . .
H H13 0.05130 0.53490 0.15470 0.1010 Uiso c RU 1.000 . .
H H14 -0.01650 0.43660 0.24520 0.1010 Uiso c RU 1.000 . .
H H15A 0.19210 0.63320 0.12760 0.1080 Uiso c RU 1.000 . .
H H15B 0.11790 0.60380 -0.00210 0.1080 Uiso c RU 1.000 . .
H H17 0.41500 0.73210 0.10960 0.0990 Uiso c RU 1.000 . .
H H18C 0.58140 0.81320 -0.13650 0.1080 Uiso c RUP 0.663(13) A 2
H H18D 0.57620 0.81910 0.00870 0.1080 Uiso c RUP 0.663(13) A 2
H H19B 0.33780 0.87810 -0.16630 0.1340 Uiso c RUP 0.663(13) A 2
H H20C 0.48460 0.92000 0.06150 0.2100 Uiso c RUP 0.663(13) A 2
H H20D 0.34920 0.95950 -0.02640 0.2100 Uiso c RUP 0.663(13) A 2
H H7A 0.04360 0.22950 0.38750 0.1180 Uiso c RU 1.000 . .
H H7B 0.20970 0.20660 0.45120 0.1180 Uiso c RU 1.000 . .
H H8 0.02760 0.32260 0.30530 0.0980 Uiso c RU 1.000 . .
H H18A 0.47240 0.82830 -0.19040 0.1080 Uiso c RUP 0.337(13) A 1
H H18B 0.61520 0.80750 -0.09120 0.1080 Uiso c RUP 0.337(13) A 1
H H19A 0.48070 0.86620 0.07150 0.1340 Uiso c RUP 0.337(13) A 1
H H20A 0.36230 0.91730 -0.16370 0.2100 Uiso c RUP 0.337(13) A 1
H H20B 0.34760 0.95410 -0.03250 0.2100 Uiso c RUP 0.337(13) A 1

loop_
_atom_type_symbol
_atom_type_description
_atom_type_scat_dispersion_real
_atom_type_scat_dispersion_imag
_atom_type_scat_source
C C 0.0033 0.0016 ' International Tables Vol C Tables 4.2.6.8 and 6.1.1.4'
H H 0.0000 0.0000 ' International Tables Vol C Tables 4.2.6.8 and 6.1.1.4'
N N 0.0061 0.0033 ' International Tables Vol C Tables 4.2.6.8 and 6.1.1.4'
O O 0.0106 0.0060 ' International Tables Vol C Tables 4.2.6.8 and 6.1.1.4'

loop_
_exptl_crystal_face_index_h
_exptl_crystal_face_index_k
_exptl_crystal_face_index_l
_exptl_crystal_face_perp_dist
0 -1 0 0.0390
-4 1 3 0.2840
5 2 -4 0.2520
1 -3 -11 0.0680
0 1 4 0.0270
-9 6 -1 0.2900
0 5 1 0.0250
0 -2 -1 0.0540
-5 -5 -1 0.2790
0 1 -4 0.0470
0 3 -1 0.0220
-1 3 0 0.1850

loop_
_geom_angle_atom_site_label_1
_geom_angle_atom_site_label_2
_geom_angle_atom_site_label_3
_geom_angle
_geom_angle_publ_flag
C12 O1 C15 117.3(4) no
C7 N1 C8 115.9(5) no
N3 N2 C16 107.8(4) no
N2 N3 N4 106.8(4) no
N3 N4 C17 111.2(4) no
N3 N4 C18B 124.0(9) no
N3 N4 C18A 110.6(17) no
C17 N4 C18B 124.8(9) no
C17 N4 C18A 138.1(17) no
C2 C1 C6 121.4(6) no
C1 C2 C3 119.6(7) no
C2 C3 C4 120.7(8) no
C3 C4 C5 119.8(7) no
C4 C5 C6 119.6(6) no
C1 C6 C5 118.9(6) no
C1 C6 C7 120.7(5) no
C5 C6 C7 120.4(6) no
N1 C7 C6 109.9(4) no
N1 C8 C9 122.8(5) no
C8 C9 C10 123.2(5) no
C8 C9 C14 118.3(5) no
C10 C9 C14 118.6(5) no
C9 C10 C11 120.4(5) no
C10 C11 C12 120.8(5) no
O1 C12 C11 115.6(5) no
O1 C12 C13 125.1(5) no
C11 C12 C13 119.2(5) no
C12 C13 C14 119.5(5) no
C9 C14 C13 121.5(5) no
O1 C15 C16 109.1(4) no
N2 C16 C15 120.1(5) no
N2 C16 C17 109.5(5) no
C15 C16 C17 130.4(6) no
N4 C17 C16 104.8(5) no
N4 C18A C19A 106(3) no
N4 C18B C19B 110.6(12) no
C18A C19A C20A 111(3) no
C18B C19B C20B 120.9(19) no
C2 C1 H1 119.00 no
C6 C1 H1 119.00 no
C1 C2 H2 120.00 no
C3 C2 H2 120.00 no
C2 C3 H3 120.00 no
C4 C3 H3 120.00 no
C3 C4 H4 120.00 no
C5 C4 H4 120.00 no
C4 C5 H5 120.00 no
C6 C5 H5 120.00 no
N1 C7 H7A 110.00 no
N1 C7 H7B 110.00 no
C6 C7 H7A 110.00 no
C6 C7 H7B 110.00 no
H7A C7 H7B 108.00 no
N1 C8 H8 119.00 no
C9 C8 H8 119.00 no
C9 C10 H10 120.00 no
C11 C10 H10 120.00 no
C10 C11 H11 120.00 no
C12 C11 H11 120.00 no
C12 C13 H13 120.00 no
C14 C13 H13 120.00 no
C9 C14 H14 119.00 no
C13 C14 H14 119.00 no
O1 C15 H15A 110.00 no
O1 C15 H15B 110.00 no
C16 C15 H15A 110.00 no
C16 C15 H15B 110.00 no
H15A C15 H15B 108.00 no
N4 C17 H17 128.00 no
C16 C17 H17 128.00 no
H18A C18A H18B 109.00 no
N4 C18A H18B 111.00 no
C19A C18A H18A 110.00 no
N4 C18A H18A 110.00 no
C19A C18A H18B 110.00 no
N4 C18B H18D 109.00 no
C19B C18B H18C 110.00 no
N4 C18B H18C 110.00 no
H18C C18B H18D 108.00 no
C19B C18B H18D 110.00 no
C20A C19A H19A 125.00 no
C18A C19A H19A 124.00 no
C18B C19B H19B 120.00 no
C20B C19B H19B 120.00 no
C19A C20A H20A 121.00 no
C19A C20A H20B 120.00 no
H20A C20A H20B 120.00 no
C19B C20B H20C 120.00 no
C19B C20B H20D 120.00 no
H20C C20B H20D 120.00 no

loop_
_geom_bond_atom_site_label_1
_geom_bond_atom_site_label_2
_geom_bond_distance
_geom_bond_publ_flag
O1 C12 1.373(7) no
O1 C15 1.441(7) no
N1 C7 1.472(7) no
N1 C8 1.258(7) no
N2 N3 1.319(7) no
N2 C16 1.347(8) no
N3 N4 1.334(7) no
N4 C17 1.329(7) no
N4 C18B 1.470(16) no
N4 C18A 1.48(4) no
C1 C2 1.365(10) no
C1 C6 1.365(10) no
C2 C3 1.356(11) no
C3 C4 1.359(13) no
C4 C5 1.391(11) no
C5 C6 1.377(10) no
C6 C7 1.505(8) no
C8 C9 1.477(8) no
C9 C10 1.378(8) no
C9 C14 1.378(8) no
C10 C11 1.382(8) no
C11 C12 1.375(8) no
C12 C13 1.384(7) no
C13 C14 1.381(8) no
C15 C16 1.490(8) no
C16 C17 1.342(8) no
C18A C19A 1.52(5) no
C18B C19B 1.50(2) no
C19A C20A 1.32(5) no
C19B C20B 1.29(3) no
C1 H1 0.9300 no
C2 H2 0.9300 no
C3 H3 0.9300 no
C4 H4 0.9300 no
C5 H5 0.9300 no
C7 H7A 0.9700 no
C7 H7B 0.9700 no
C8 H8 0.9300 no
C10 H10 0.9300 no
C11 H11 0.9300 no
C13 H13 0.9300 no
C14 H14 0.9300 no
C15 H15A 0.9700 no
C15 H15B 0.9700 no
C17 H17 0.9300 no
C18A H18B 0.9700 no
C18A H18A 0.9700 no
C18B H18D 0.9700 no
C18B H18C 0.9700 no
C19A H19A 0.9300 no
C19B H19B 0.9300 no
C20A H20B 0.9400 no
C20A H20A 0.9300 no
C20B H20D 0.9300 no
C20B H20C 0.9300 no

loop_
_geom_hbond_atom_site_label_D
_geom_hbond_atom_site_label_H
_geom_hbond_atom_site_label_A
_geom_hbond_site_symmetry_A
_geom_hbond_distance_DH
_geom_hbond_distance_HA
_geom_hbond_distance_DA
_geom_hbond_angle_DHA
_geom_hbond_publ_flag
C17 H17 N3 4_565 0.93 2.54 3.379(7) 150 yes
C18B H18D N1 2_655 0.97 2.52 3.42(2) 153 yes
C13 H13 Cg2 2_555 0.93 2.88 3.638(6) 139 yes
C18B H18C Cg2 3_665 0.97 2.95 3.706(18) 135 yes

loop_
_geom_torsion_atom_site_label_1
_geom_torsion_atom_site_label_2
_geom_torsion_atom_site_label_3
_geom_torsion_atom_site_label_4
_geom_torsion
_geom_torsion_publ_flag
C12 O1 C15 C16 -178.3(4) no
C15 O1 C12 C11 179.3(5) no
C15 O1 C12 C13 0.2(7) no
C7 N1 C8 C9 -178.6(5) no
C8 N1 C7 C6 112.8(6) no
C16 N2 N3 N4 0.8(6) no
N3 N2 C16 C15 179.1(5) no
N3 N2 C16 C17 -0.2(6) no
N2 N3 N4 C18B -178.1(9) no
N2 N3 N4 C17 -1.2(6) no
C18B N4 C17 C16 177.9(9) no
N3 N4 C17 C16 1.1(6) no
C17 N4 C18B C19B -99.3(15) no
N3 N4 C18B C19B 77.2(16) no
C2 C1 C6 C5 0.6(10) no
C2 C1 C6 C7 177.8(6) no
C6 C1 C2 C3 -1.3(11) no
C1 C2 C3 C4 1.6(12) no
C2 C3 C4 C5 -1.2(12) no
C3 C4 C5 C6 0.4(11) no
C4 C5 C6 C7 -177.4(6) no
C4 C5 C6 C1 -0.1(10) no
C1 C6 C7 N1 -70.5(7) no
C5 C6 C7 N1 106.7(6) no
N1 C8 C9 C14 -172.7(5) no
N1 C8 C9 C10 8.0(9) no
C8 C9 C14 C13 -178.9(5) no
C8 C9 C10 C11 178.0(5) no
C10 C9 C14 C13 0.3(8) no
C14 C9 C10 C11 -1.2(8) no
C9 C10 C11 C12 1.5(8) no
C10 C11 C12 C13 -0.8(8) no
C10 C11 C12 O1 -180.0(5) no
C11 C12 C13 C14 -0.1(8) no
O1 C12 C13 C14 179.0(5) no
C12 C13 C14 C9 0.3(8) no
O1 C15 C16 N2 89.9(6) no
O1 C15 C16 C17 -91.1(7) no
N2 C16 C17 N4 -0.5(6) no
C15 C16 C17 N4 -179.7(5) no
N4 C18B C19B C20B 122(2) no
